data_2005926
loop_
_publ_author_name
'Gzella, A.'
'Zaprutko, L.'
'Wrzeciono, U.'

_publ_section_title
;
 Triterpenoide. X. \"Uber neue isomere Triterpenlactone
;
_journal_issue 2
_journal_name_full 'Acta Crystallographica Section C'
_journal_page_first 261
_journal_page_last 264
_journal_paper_doi 10.1107/S0108270196012887
_journal_volume 53
_journal_year 1997
_chemical_formula_moiety 'C29 H42 O6'
_chemical_formula_sum 'C29 H42 O6'
_chemical_formula_weight 486.63
_chemical_melting_point .515E-305
_chemical_name_systematic 9\b-hydroxy-28-methoxy-11,28-dioxo-1,2-dinor-10\a-18\a-olean-12-en-3,10\b-olide
_space_group_IT_number 4
_symmetry_cell_setting monoclinic
_symmetry_space_group_name_Hall 'P 2yb'
_symmetry_space_group_name_H-M 'P 1 21 1'
_audit_creation_method SHELXL
_cell_angle_alpha 90.00
_cell_angle_beta 90.88(1)
_cell_angle_gamma 90.00
_cell_formula_units_Z 2
_cell_length_a 10.303(1)
_cell_length_b 6.864(1)
_cell_length_c 18.844(1)
_cell_measurement_reflns_used 49
_cell_measurement_temperature 293(2)
_cell_measurement_theta_max 30.0
_cell_measurement_theta_min 15.0
_cell_volume 1332.5(2)
_computing_cell_refinement 'KUMA KM4 Software'
_computing_data_collection 'KUMA KM4 Software (Kuma Diffraction, 1991)'
_computing_data_reduction 'KUMA KM4 Software'
_computing_molecular_graphics 'ORTEPII (Johnson, 1976)'
_computing_publication_material SHELXL93
_computing_structure_refinement 'SHELXL93 (Sheldrick, 1993)'
_computing_structure_solution 'SHELXS86 (Sheldrick, 1985)'
_diffrn_ambient_temperature 293(2)
_diffrn_measurement_device 'KUMA Diffraction KM-4'
_diffrn_measurement_method \w/2\q
_diffrn_radiation_monochromator Graphite
_diffrn_radiation_source 'fine-focus sealed tube'
_diffrn_radiation_type CuK\a
_diffrn_radiation_wavelength 1.54178
_diffrn_reflns_av_R_equivalents 0.0215
_diffrn_reflns_av_sigmaI/netI 0.0166
_diffrn_reflns_limit_h_max 12
_diffrn_reflns_limit_h_min -12
_diffrn_reflns_limit_k_max 8
_diffrn_reflns_limit_k_min -8
_diffrn_reflns_limit_l_max 22
_diffrn_reflns_limit_l_min 0
_diffrn_reflns_number 5409
_diffrn_reflns_theta_max 70.30
_diffrn_reflns_theta_min 2.34
_diffrn_standards_decay_% 2.0
_diffrn_standards_interval_count 100
_diffrn_standards_number 2
_exptl_absorpt_coefficient_mu 0.669
_exptl_absorpt_correction_type none
_exptl_crystal_colour Farblos
_exptl_crystal_density_diffrn 1.213
_exptl_crystal_density_meas ?
_exptl_crystal_description Nadel
_exptl_crystal_F_000 528
_exptl_crystal_size_max 0.50
_exptl_crystal_size_mid 0.20
_exptl_crystal_size_min 0.14
_refine_diff_density_max 0.361
_refine_diff_density_min -0.184
_refine_ls_abs_structure_details 'Flack (1983)'
_refine_ls_abs_structure_Flack 0,2(2)
_refine_ls_extinction_coef 0.0006(5)
_refine_ls_extinction_method SHELXL93
_refine_ls_goodness_of_fit_all 1.051
_refine_ls_goodness_of_fit_obs 1.063
_refine_ls_hydrogen_treatment 'H-Atomparameter nicht verfeinert, au\&Ser H(O3)'
_refine_ls_matrix_type full
_refine_ls_number_parameters 321
_refine_ls_number_reflns 4808
_refine_ls_number_restraints 1
_refine_ls_restrained_S_all 1.051
_refine_ls_restrained_S_obs 1.063
_refine_ls_R_factor_all 0.0513
_refine_ls_R_factor_obs 0.0466
_refine_ls_shift/esd_max -0.032
_refine_ls_shift/esd_mean 0.002
_refine_ls_structure_factor_coef Fsqd
_refine_ls_weighting_details 'w = 1/[\s^2^(Fo^2^)+(0.0993P)^2^+0.1343P] wobei P=(Fo^2^+2Fc^2^)/3'
_refine_ls_weighting_scheme calc
_refine_ls_wR_factor_all 0.1398
_refine_ls_wR_factor_obs 0.1356
_reflns_number_observed 4446
_reflns_number_total 4808
_reflns_observed_criterion >2sigma(I)
_cod_data_source_file cf1142.cif
_cod_data_source_block 4
_cod_depositor_comments
;
The following automatic conversions were performed:
'_symmetry_cell_setting' value 'Monoclinic' changed to 'monoclinic'
according to '/home/saulius/struct/CIF-dictionaries/cif_core.dic'
dictionary named 'cif_core.dic' version 2.4.1 from 2010-06-29.

Automatic conversion script
Id: cif_fix_enum 1527 2010-12-29 10:47:43Z saulius 

The following automatic conversions were performed:

'_symmetry_cell_setting' value 'Monoclinic' changed to 'monoclinic'
according to /home/saulius/struct/CIF-dictionaries/cif_core.dic
dictionary named 'cif_core.dic' version 2.4.1 from 2010-06-29.

Automatic conversion script
Id: cif_fix_values 1715 2011-07-08 13:25:40Z adriana 

The following automatic conversions were performed:

'_exptl_crystal_density_meas' value 'nicht gemessen' was changed to
'?' - the value is perceived as not measured.

Automatic conversion script
Id: cif_fix_values 3008 2015-01-20 13:52:24Z robertas 

The following automatic conversions were performed:

'_refine_ls_weighting_scheme' value 'w =
1/[\s^2^(Fo^2^)+(0.0993P)^2^+0.1343P] wobei P=(Fo^2^+2Fc^2^)/3' was
changed to 'calc'. New tag '_refine_ls_weighting_details' was
created. The value of the new tag was set to 'w =
1/[\s^2^(Fo^2^)+(0.0993P)^2^+0.1343P] wobei P=(Fo^2^+2Fc^2^)/3'.

Automatic conversion script
Id: cif_fix_values 3143 2015-03-26 13:38:13Z robertas 
;
_cod_original_sg_symbol_H-M 'P 21'
_cod_database_code 2005926

loop_
_symmetry_equiv_pos_as_xyz
'x, y, z'
'-x, y+1/2, -z'

loop_
_atom_site_aniso_label
_atom_site_aniso_U_11
_atom_site_aniso_U_12
_atom_site_aniso_U_13
_atom_site_aniso_U_22
_atom_site_aniso_U_23
_atom_site_aniso_U_33
O1 0.0794(13) 0.046(2) -0.0131(10) 0.165(3) 0.0047(15) 0.0823(13)
O2 0.0462(7) 0.0065(6) -0.0042(6) 0.0563(9) -0.0054(7) 0.0702(9)
O3 0.0705(9) 0.0163(8) 0.0082(7) 0.0571(10) 0.0173(7) 0.0612(8)
04 0.0492(7) 0.0073(6) 0.0040(7) 0.0366(7) -0.0116(7) 0.0917(10)
O5 0.0449(8) 0.0052(7) 0.0130(9) 0.0457(9) 0.0083(11) 0.158(2)
O6 0.0382(7) -0.0011(7) 0.0186(7) 0.0512(9) 0.0009(9) 0.1208(14)
C3 0.0516(11) 0.0089(11) -0.0061(9) 0.089(2) 0.0018(12) 0.0575(11)
C4 0.075(2) 0.009(2) -0.0177(11) 0.101(2) -0.0225(15) 0.0672(13)
C5 0.0740(14) 0.0002(10) -0.0085(10) 0.0495(13) -0.0131(9) 0.0602(12)
C6 0.084(2) 0.0120(14) -0.0005(12) 0.068(2) -0.0254(12) 0.0718(14)
C7 0.0799(14) 0.0157(12) 0.0161(10) 0.0647(14) -0.0052(10) 0.0541(11)
C8 0.0524(10) 0.0045(8) 0.0151(8) 0.0414(10) 0.0014(8) 0.0556(10)
C9 0.0510(10) 0.0045(7) 0.0081(7) 0.0360(9) 0.0041(7) 0.0486(9)
C10 0.0449(9) 0.0015(7) -0.0013(7) 0.0394(10) -0.0037(8) 0.0532(10)
C11 0.0369(7) -0.0007(7) 0.0100(7) 0.0357(9) -0.0049(8) 0.0650(11)
C12 0.0412(8) 0.0015(8) 0.0080(7) 0.0482(11) -0.0120(8) 0.0595(10)
C13 0.0348(8) -0.0032(7) 0.0099(7) 0.0377(9) -0.0013(8) 0.0579(10)
C14 0.0413(8) 0.0034(7) 0.0116(7) 0.0354(10) -0.0034(7) 0.0584(10)
C15 0.0463(10) 0.0031(8) 0.0192(9) 0.0478(12) -0.0070(9) 0.0717(12)
C16 0.0392(9) 0.0070(8) 0.0120(9) 0.0454(11) -0.0057(11) 0.0913(15)
C17 0.0362(9) 0.0029(8) 0.0054(8) 0.0456(11) 0.0010(9) 0.0747(12)
C18 0.0387(9) -0.0010(8) 0.0066(8) 0.0493(11) 0.0024(9) 0.0639(11)
C19 0.0475(10) 0.0026(11) 0.0010(8) 0.082(2) -0.0049(11) 0.0629(12)
C20 0.0654(14) 0.0002(14) -0.0018(10) 0.099(2) 0.0028(13) 0.0631(13)
C21 0.0636(14) 0.0028(13) -0.0170(12) 0.083(2) 0.0075(14) 0.081(2)
C22 0.0478(10) 0.0072(10) -0.0011(10) 0.0626(15) 0.0103(12) 0.088(2)
C23 0.119(3) -0.007(3) -0.065(3) 0.138(4) -0.063(4) 0.183(5)
C24 0.137(3) 0.070(3) -0.006(2) 0.175(5) -0.009(2) 0.0535(15)
C25 0.0474(9) -0.0067(9) 0.0044(8) 0.0510(12) 0.0053(9) 0.0603(10)
C26 0.0660(12) 0.0049(11) 0.0327(12) 0.0587(14) 0.0214(12) 0.086(2)
C27 0.0534(10) 0.0004(9) 0.0016(9) 0.0357(10) -0.0011(9) 0.0784(13)
C28 0.0361(8) 0.0027(8) 0.0042(8) 0.0485(11) -0.0027(9) 0.0729(12)
C29 0.098(2) -0.011(2) 0.007(2) 0.123(3) 0.034(2) 0.084(2)
C30 0.096(2) 0.021(2) -0.0126(15) 0.168(4) -0.019(2) 0.070(2)
C31 0.0545(12) -0.0104(11) 0.0203(13) 0.0555(14) -0.0012(14) 0.120(2)

loop_
_atom_site_label
_atom_site_occupancy
_atom_site_fract_x
_atom_site_fract_y
_atom_site_fract_z
_atom_site_U_iso_or_equiv
_atom_site_thermal_displace_type
_atom_site_calc_flag
_atom_site_type_symbol
O1 1 1.4755(2) 0.6443(5) 0.88710(12) 0.1091(9) Uani d O
O2 1 1.32084(14) 0.7122(2) 0.80965(8) 0.0576(4) Uani d O
O3 1 1.1335(2) 0.5506(3) 0.87183(9) 0.0628(4) Uani d O
H31 1 1.1730(40) 0.4404(81) 0.8438(22) 0.122(14) Uiso d H
O4 1 1.13976(14) 0.3926(2) 0.74593(9) 0.0591(4) Uani d O
O5 1 0.6955(2) 0.4348(3) 0.66967(13) 0.0827(6) Uani d O
O6 1 0.50120(13) 0.5608(3) 0.68397(11) 0.0699(5) Uani d O
C3 1 1.3818(2) 0.7406(5) 0.87158(12) 0.0659(6) Uani d C
C4 1 1.3197(3) 0.8995(6) 0.91354(14) 0.0812(8) Uani d C
C5 1 1.2085(3) 0.9736(3) 0.86458(13) 0.0614(6) Uani d C
H51 1 1.2432 1.0915 0.8425 0.070 Uiso calc H
C6 1 1.0831(3) 1.0368(4) 0.89633(15) 0.0747(7) Uani d C
H61 1 1.0507 1.1471 0.8692 0.077 Uiso calc H
H62 1 1.1015 1.0829 0.9441 0.077 Uiso calc H
C7 1 0.9726(3) 0.8834(4) 0.90041(12) 0.0661(6) Uani d C
H71 1 0.9894 0.8019 0.9416 0.075 Uiso calc H
H72 1 0.8919 0.9521 0.9085 0.075 Uiso calc H
C8 1 0.9522(2) 0.7489(3) 0.83557(10) 0.0497(4) Uani d C
C9 1 1.0886(2) 0.6690(3) 0.81493(10) 0.0452(4) Uani d C
C10 1 1.1999(2) 0.8229(3) 0.80350(10) 0.0458(4) Uani d C
C11 1 1.0748(2) 0.5420(3) 0.74958(11) 0.0458(4) Uani d C
C12 1 0.9862(2) 0.6023(3) 0.69404(11) 0.0496(4) Uani d C
H121 1 0.9917 0.5405 0.6503 0.055 Uiso calc H
C13 1 0.8966(2) 0.7412(3) 0.70116(10) 0.0434(4) Uani d C
C14 1 0.8725(2) 0.8462(3) 0.77139(11) 0.0449(4) Uani d C
C15 1 0.7241(2) 0.8334(3) 0.78491(12) 0.0551(5) Uani d C
H151 1 0.7019 0.6991 0.7953 0.060 Uiso calc H
H152 1 0.7042 0.9106 0.8265 0.060 Uiso calc H
C16 1 0.6399(2) 0.9034(3) 0.72304(13) 0.0585(5) Uani d C
H161 1 0.6582 1.0396 0.7138 0.065 Uiso calc H
H162 1 0.5492 0.8924 0.7354 0.065 Uiso calc H
C17 1 0.6648(2) 0.7842(3) 0.65589(12) 0.0521(5) Uani d C
C18 1 0.8105(2) 0.8003(3) 0.63888(11) 0.0506(4) Uani d C
H181 1 0.8264 0.9399 0.6324 0.053 Uiso calc H
C19 1 0.8442(2) 0.7068(4) 0.56817(12) 0.0642(6) Uani d C
H191 1 0.8332 0.5669 0.5721 0.070 Uiso calc H
H192 1 0.9350 0.7316 0.5587 0.070 Uiso calc H
C20 1 0.7620(3) 0.7802(5) 0.50482(14) 0.0757(7) Uani d C
C21 1 0.6186(3) 0.7643(5) 0.5231(2) 0.0760(7) Uani d C
H211 1 0.5672 0.8220 0.4849 0.075 Uiso calc H
H212 1 0.5953 0.6276 0.5259 0.075 Uiso calc H
C22 1 0.5843(2) 0.8631(4) 0.59233(14) 0.0660(6) Uani d C
H221 1 0.4928 0.8434 0.6013 0.075 Uiso calc H
H222 1 0.5991 1.0021 0.5879 0.075 Uiso calc H
C23 1 1.4217(5) 1.0526(9) 0.9280(3) 0.147(2) Uani d C
H231 1 1.3847 1.1569 0.9550 0.130 Uiso calc H
H232 1 1.4529 1.1026 0.8839 0.130 Uiso calc H
H233 1 1.4926 0.9959 0.9545 0.130 Uiso calc H
C24 1 1.2747(4) 0.8083(8) 0.98465(15) 0.122(2) Uani d C
H241 1 1.2343 0.9067 1.0130 0.141 Uiso calc H
H242 1 1.3485 0.7562 1.0099 0.141 Uiso calc H
H243 1 1.2137 0.7058 0.9749 0.141 Uiso calc H
C25 1 1.2099(2) 0.9099(3) 0.73010(10) 0.0529(5) Uani d C
H251 1 1.2037 0.8081 0.6953 0.055 Uiso calc H
H252 1 1.2917 0.9755 0.7259 0.055 Uiso calc H
H253 1 1.1405 1.0013 0.7225 0.055 Uiso calc H
C26 1 0.8754(2) 0.5696(4) 0.86163(14) 0.0698(7) Uani d C
H261 1 0.8605 0.4817 0.8227 0.073 Uiso calc H
H262 1 0.7936 0.6113 0.8801 0.073 Uiso calc H
H263 1 0.9244 0.5044 0.8983 0.073 Uiso calc H
C27 1 0.9010(2) 1.0658(3) 0.76336(13) 0.0558(5) Uani d C
H271 1 0.8857 1.1306 0.8076 0.058 Uiso calc H
H272 1 0.8452 1.1197 0.7271 0.058 Uiso calc H
H273 1 0.9900 1.0836 0.7504 0.058 Uiso calc H
C28 1 0.6264(2) 0.5733(3) 0.66966(12) 0.0525(5) Uani d C
C29 1 0.7960(4) 0.9911(7) 0.4864(2) 0.1015(12) Uani d C
H291 1 0.8863 0.9995 0.4751 0.102 Uiso calc H
H292 1 0.7785 1.0735 0.5263 0.102 Uiso calc H
H293 1 0.7444 1.0326 0.4463 0.102 Uiso calc H
C30 1 0.7912(4) 0.6497(9) 0.4414(2) 0.1114(14) Uani d C
H301 1 0.8815 0.6602 0.4301 0.111 Uiso calc H
H302 1 0.7393 0.6900 0.4013 0.111 Uiso calc H
H303 1 0.7712 0.5170 0.4530 0.111 Uiso calc H
C31 1 0.4550(2) 0.3736(4) 0.7071(2) 0.0764(7) Uani d C
H311 1 0.3636 0.3812 0.7159 0.084 Uiso calc H
H312 1 0.5002 0.3365 0.7500 0.084 Uiso calc H
H313 1 0.4704 0.2783 0.6709 0.084 Uiso calc H

loop_
_atom_type_symbol
_atom_type_description
_atom_type_scat_dispersion_real
_atom_type_scat_dispersion_imag
_atom_type_scat_source
C C 0.0181 0.0091 'International Tables Vol C Tables 4.2.6.8 and 6.1.1.4'
H H 0.0000 0.0000 'International Tables Vol C Tables 4.2.6.8 and 6.1.1.4'
O O 0.0492 0.0322 'International Tables Vol C Tables 4.2.6.8 and 6.1.1.4'

loop_
_geom_angle_atom_site_label_1
_geom_angle_atom_site_label_2
_geom_angle_atom_site_label_3
_geom_angle
_geom_angle_publ_flag
C3 O2 C10 112.5(2) yes
C28 O6 C31 116.5(2) ?
O1 C3 O2 119.9(3) ?
O1 C3 C4 128.3(2) ?
O2 C3 C4 111.7(2) yes
C3 C4 C23 107.5(3) ?
C3 C4 C5 104.1(2) yes
C23 C4 C5 112.7(3) ?
C3 C4 C24 107.3(3) ?
C23 C4 C24 109.9(3) ?
C5 C4 C24 114.7(3) ?
C6 C5 C4 119.6(2) ?
C6 C5 C10 116.8(2) no
C4 C5 C10 104.9(2) yes
C5 C6 C7 117.4(2) no
C8 C7 C6 117.2(2) no
C7 C8 C26 106.8(2) no
C7 C8 C9 107.1(2) no
C26 C8 C9 105.4(2) no
C7 C8 C14 114.3(2) ?
C26 C8 C14 108.3(2) no
C9 C8 C14 114.33(14) no
O3 C9 C11 108.1(2) yes
O3 C9 C8 107.29(15) yes
C11 C9 C8 109.3(2) no
O3 C9 C10 104.9(2) yes
C11 C9 C10 109.50(14) ?
C8 C9 C10 117.2(2) no
O2 C10 C25 102.0(2) no
O2 C10 C5 104.4(2) yes
C25 C10 C5 114.4(2) no
O2 C10 C9 105.18(15) ?
C25 C10 C9 116.7(2) no
C5 C10 C9 112.3(2) no
O4 C11 C12 122.7(2) ?
O4 C11 C9 118.9(2) ?
C12 C11 C9 118.4(2) yes
C13 C12 C11 124.4(2) yes
C12 C13 C18 120.7(2) ?
C12 C13 C14 123.0(2) yes
C18 C13 C14 116.3(2) no
C13 C14 C27 110.0(2) ?
C13 C14 C15 106.7(2) no
C27 C14 C15 105.1(2) ?
C13 C14 C8 111.65(15) no
C27 C14 C8 112.7(2) ?
C15 C14 C8 110.3(2) ?
C16 C15 C14 114.0(2) no
C15 C16 C17 111.3(2) no
C28 C17 C16 108.6(2) ?
C28 C17 C18 111.0(2) ?
C16 C17 C18 108.0(2) no
C28 C17 C22 109.1(2) ?
C16 C17 C22 111.0(2) ?
C18 C17 C22 109.0(2) no
C13 C18 C19 115.2(2) ?
C13 C18 C17 112.3(2) no
C19 C18 C17 112.8(2) no
C18 C19 C20 114.2(2) no
C21 C20 C30 109.7(3) ?
C21 C20 C29 110.2(3) ?
C30 C20 C29 109.2(3) ?
C21 C20 C19 109.0(2) no
C30 C20 C19 107.6(3) ?
C29 C20 C19 111.1(3) ?
C22 C21 C20 113.6(2) no
C21 C22 C17 112.4(2) no
O5 C28 O6 122.3(2) ?
O5 C28 C17 127.1(2) ?
O6 C28 C17 110.6(2) ?

loop_
_geom_bond_atom_site_label_1
_geom_bond_atom_site_label_2
_geom_bond_site_symmetry_2
_geom_bond_distance
_geom_bond_publ_flag
O1 C3 . 1.202(3) yes
O2 C3 . 1.331(3) yes
O2 C10 . 1.463(2) yes
O3 C9 . 1.417(2) yes
O4 C11 . 1.227(2) yes
O5 C28 . 1.187(3) no
O6 C28 . 1.325(2) no
O6 C31 . 1.440(3) no
C3 C4 . 1.496(4) yes
C4 C23 . 1.508(6) no
C4 C5 . 1.546(4) yes
C4 C24 . 1.556(5) no
C5 C6 . 1.496(4) no
C5 C10 . 1.549(3) yes
C6 C7 . 1.554(4) no
C7 C8 . 1.543(3) no
C8 C26 . 1.547(3) no
C8 C9 . 1.563(3) no
C8 C14 . 1.598(3) no
C9 C11 . 1.514(3) no
C9 C10 . 1.576(3) no
C10 C25 . 1.511(3) no
C11 C12 . 1.439(3) yes
C12 C13 . 1.335(3) yes
C13 C18 . 1.516(3) no
C13 C14 . 1.531(2) no
C14 C27 . 1.543(3) no
C14 C15 . 1.556(3) no
C15 C16 . 1.520(3) no
C16 C17 . 1.532(3) no
C17 C28 . 1.525(3) no
C17 C18 . 1.543(2) no
C17 C22 . 1.544(3) no
C18 C19 . 1.524(3) no
C19 C20 . 1.538(4) no
C20 C21 . 1.526(4) no
C20 C30 . 1.527(5) no
C20 C29 . 1.530(6) no
C21 C22 . 1.518(4) no

loop_
_geom_torsion_atom_site_label_1
_geom_torsion_atom_site_label_2
_geom_torsion_atom_site_label_3
_geom_torsion_atom_site_label_4
_geom_torsion
C10 O2 C3 O1 172.4(3)
C10 O2 C3 C4 -8.1(3)
O1 C3 C4 C23 57.5(5)
O2 C3 C4 C23 -121.9(3)
O1 C3 C4 C5 177.3(3)
O2 C3 C4 C5 -2.0(3)
O1 C3 C4 C24 -60.7(4)
O2 C3 C4 C24 120.0(3)
C3 C4 C5 C6 143.9(3)
C23 C4 C5 C6 -99.9(4)
C24 C4 C5 C6 26.9(4)
C3 C4 C5 C10 10.4(3)
C23 C4 C5 C10 126.7(3)
C24 C4 C5 C10 -106.5(3)
C4 C5 C6 C7 -94.2(3)
C10 C5 C6 C7 33.9(3)
C5 C6 C7 C8 -41.3(3)
C6 C7 C8 C26 160.3(2)
C6 C7 C8 C9 47.7(3)
C6 C7 C8 C14 -80.0(2)
C7 C8 C9 O3 65.2(2)
C26 C8 C9 O3 -48.3(2)
C14 C8 C9 O3 -167.1(2)
C7 C8 C9 C11 -177.8(2)
C26 C8 C9 C11 68.7(2)
C14 C8 C9 C11 -50.1(2)
C7 C8 C9 C10 -52.4(2)
C26 C8 C9 C10 -165.9(2)
C14 C8 C9 C10 75.3(2)
C3 O2 C10 C25 133.9(2)
C3 O2 C10 C5 14.6(2)
C3 O2 C10 C9 -103.8(2)
C6 C5 C10 O2 -149.7(2)
C4 C5 C10 O2 -14.8(2)
C6 C5 C10 C25 99.7(3)
C4 C5 C10 C25 -125.4(2)
C6 C5 C10 C9 -36.3(3)
C4 C5 C10 C9 98.7(2)
O3 C9 C10 O2 42.0(2)
C11 C9 C10 O2 -73.8(2)
C8 C9 C10 O2 160.9(2)
O3 C9 C10 C25 154.2(2)
C11 C9 C10 C25 38.3(2)
C8 C9 C10 C25 -86.9(2)
O3 C9 C10 C5 -71.0(2)
C11 C9 C10 C5 173.2(2)
C8 C9 C10 C5 47.9(2)
O3 C9 C11 O4 -24.3(2)
C8 C9 C11 O4 -140.8(2)
C10 C9 C11 O4 89.5(2)
O3 C9 C11 C12 156.0(2)
C8 C9 C11 C12 39.5(2)
C10 C9 C11 C12 -90.2(2)
O4 C11 C12 C13 166.6(2)
C9 C11 C12 C13 -13.7(3)
C11 C12 C13 C18 177.8(2)
C11 C12 C13 C14 -3.4(3)
C12 C13 C14 C27 117.8(2)
C18 C13 C14 C27 -63.3(2)
C12 C13 C14 C15 -128.7(2)
C18 C13 C14 C15 50.2(2)
C12 C13 C14 C8 -8.1(2)
C18 C13 C14 C8 170.8(2)
C7 C8 C14 C13 159.3(2)
C26 C8 C14 C13 -81.8(2)
C9 C8 C14 C13 35.3(2)
C7 C8 C14 C27 35.0(2)
C26 C8 C14 C27 153.8(2)
C9 C8 C14 C27 -89.0(2)
C7 C8 C14 C15 -82.2(2)
C26 C8 C14 C15 36.7(2)
C9 C8 C14 C15 153.8(2)
C13 C14 C15 C16 -52.5(2)
C27 C14 C15 C16 64.3(2)
C8 C14 C15 C16 -173.9(2)
C14 C15 C16 C17 59.6(2)
C15 C16 C17 C28 63.0(2)
C15 C16 C17 C18 -57.5(2)
C15 C16 C17 C22 -177.0(2)
C12 C13 C18 C19 -6.3(3)
C14 C13 C18 C19 174.8(2)
C12 C13 C18 C17 124.7(2)
C14 C13 C18 C17 -54.2(2)
C28 C17 C18 C13 -64.5(2)
C16 C17 C18 C13 54.5(2)
C22 C17 C18 C13 175.3(2)
C28 C17 C18 C19 67.7(2)
C16 C17 C18 C19 -173.3(2)
C22 C17 C18 C19 -52.6(3)
C13 C18 C19 C20 -175.8(2)
C17 C18 C19 C20 53.5(3)
C18 C19 C20 C21 -51.7(3)
C18 C19 C20 C30 -170.6(3)
C18 C19 C20 C29 69.9(3)
C30 C20 C21 C22 170.8(3)
C29 C20 C21 C22 -69.0(3)
C19 C20 C21 C22 53.2(3)
C20 C21 C22 C17 -56.8(3)
C28 C17 C22 C21 -67.2(2)
C16 C17 C22 C21 173.1(2)
C18 C17 C22 C21 54.2(3)
C31 O6 C28 O5 6.5(4)
C31 O6 C28 C17 -172.2(2)
C16 C17 C28 O5 -117.0(3)
C18 C17 C28 O5 1.7(3)
C22 C17 C28 O5 121.9(3)
C16 C17 C28 O6 61.6(2)
C18 C17 C28 O6 -179.8(2)
C22 C17 C28 O6 -59.6(2)

loop_
_cod_related_entry_id
_cod_related_entry_database
_cod_related_entry_code
1 ChemSpider 21186556
